data_4116783
loop_
_publ_author_name
'Karsten Meyer'
'Jesper Bendix'
'Nils Metzler-Nolte'
'Thomas Weyherm\"uller'
'Karl Wieghardt'

_publ_section_title
;
 Nitridomanganese(V) and -(VI) Complexes Containing Macrocyclic Amine
 Ligands
;
_journal_name_full 'Journal of the American Chemical Society'
_journal_page_first 7260
_journal_page_last 7270
_journal_paper_doi 10.1021/ja980686j
_journal_volume 120
_journal_year 1998
_chemical_formula_structural '[C10 H24 Cl Mn N5]+, ClO4-'
_chemical_formula_sum 'C10 H24 Cl2 Mn N5 O4'
_chemical_formula_weight 404.18
_chemical_name_systematic
; 
 ? 
;
_space_group_IT_number 61
_symmetry_cell_setting orthorhombic
_symmetry_space_group_name_Hall '-P 2ac 2ab'
_symmetry_space_group_name_H-M 'P b c a'
_atom_sites_solution_hydrogens geom
_atom_sites_solution_primary direct
_atom_sites_solution_secondary difmap
_audit_creation_method SHELXL
_cell_angle_alpha 90.00
_cell_angle_beta 90.00
_cell_angle_gamma 90.00
_cell_formula_units_Z 8
_cell_length_a 13.101(2)
_cell_length_b 10.896(2)
_cell_length_c 23.203(4)
_cell_measurement_reflns_used 8192
_cell_measurement_temperature 100(2)
_cell_volume 3312.2(10)
_computing_structure_refinement 'SHELXL-93 (Sheldrick, 1993)'
_computing_structure_solution 'SHELXS-86 (Sheldrick, 1990)'
_diffrn_ambient_temperature 100(2)
_diffrn_measurement_device 'Siemens SMART CCD Detector'
_diffrn_measurement_method '\w-scan, 0.3 deg./frame'
_diffrn_radiation_monochromator graphite
_diffrn_radiation_source 'fine-focus sealed tube'
_diffrn_radiation_type MoK\a
_diffrn_radiation_wavelength 0.71073
_diffrn_reflns_av_R_equivalents 0.0245
_diffrn_reflns_av_sigmaI/netI 0.0170
_diffrn_reflns_limit_h_max 20
_diffrn_reflns_limit_h_min -18
_diffrn_reflns_limit_k_max 17
_diffrn_reflns_limit_k_min -6
_diffrn_reflns_limit_l_max 36
_diffrn_reflns_limit_l_min -32
_diffrn_reflns_number 30947
_diffrn_reflns_theta_max 30.00
_diffrn_reflns_theta_min 1.76
_exptl_absorpt_coefficient_mu 1.143
_exptl_crystal_colour blue
_exptl_crystal_density_diffrn 1.621
_exptl_crystal_description 'Transparent hexagones'
_exptl_crystal_F_000 1680
_exptl_crystal_size_max 0.75
_exptl_crystal_size_mid 0.59
_exptl_crystal_size_min 0.28
_refine_diff_density_max 0.267
_refine_diff_density_min -0.521
_refine_diff_density_rms 0.055
_refine_ls_extinction_method none
_refine_ls_goodness_of_fit_all 1.175
_refine_ls_goodness_of_fit_obs 1.197
_refine_ls_matrix_type full
_refine_ls_number_parameters 295
_refine_ls_number_reflns 4793
_refine_ls_number_restraints 0
_refine_ls_restrained_S_all 1.226
_refine_ls_restrained_S_obs 1.197
_refine_ls_R_factor_all 0.0313
_refine_ls_R_factor_obs 0.0272
_refine_ls_shift/esd_max -0.002
_refine_ls_shift/esd_mean 0.000
_refine_ls_structure_factor_coef Fsqd
_refine_ls_weighting_details 'w=1/[\s^2^(Fo^2^)+(0.0229P)^2^+1.5374P] where P=(Fo^2^+2Fc^2^)/3'
_refine_ls_weighting_scheme calc
_refine_ls_wR_factor_all 0.0670
_refine_ls_wR_factor_obs 0.0629
_reflns_number_observed 4486
_reflns_number_total 4826
_reflns_observed_criterion >2sigma(I)
_cod_data_source_file ja980686j_3.cif
_cod_data_source_block 3
_cod_depositor_comments
;
The following automatic conversions were performed:

'_refine_ls_weighting_scheme' value 'calc
w=1/[\s^2^(Fo^2^)+(0.0229P)^2^+1.5374P] where P=(Fo^2^+2Fc^2^)/3' was
changed to 'calc'. New tag '_refine_ls_weighting_details' was
created. The value of the new tag was set to
'w=1/[\s^2^(Fo^2^)+(0.0229P)^2^+1.5374P] where P=(Fo^2^+2Fc^2^)/3'.

Automatic conversion script
Id: cif_fix_values 3143 2015-03-26 13:38:13Z robertas 
;
_cod_database_code 4116783

loop_
_symmetry_equiv_pos_as_xyz
'x, y, z'
'-x+1/2, -y, z+1/2'
'-x, y+1/2, -z+1/2'
'x+1/2, -y+1/2, -z'
'-x, -y, -z'
'x-1/2, y, -z-1/2'
'x, -y-1/2, z-1/2'
'-x-1/2, y-1/2, z'

loop_
_atom_site_aniso_label
_atom_site_aniso_U_11
_atom_site_aniso_U_22
_atom_site_aniso_U_33
_atom_site_aniso_U_23
_atom_site_aniso_U_13
_atom_site_aniso_U_12
Mn 0.01409(10) 0.01079(10) 0.01346(10) 0.00213(8) -0.00266(7) 0.00022(8)
Cl 0.0201(2) 0.0186(2) 0.0164(2) 0.00448(12) -0.00155(12) 0.00489(14)
N5 0.0189(6) 0.0202(6) 0.0186(6) 0.0016(5) -0.0040(5) -0.0022(5)
N1 0.0238(7) 0.0145(6) 0.0183(6) 0.0010(5) -0.0062(6) -0.0012(5)
N2 0.0198(9) 0.0228(8) 0.0171(7) 0.0020(5) -0.0012(6) 0.0038(7)
N3 0.0205(8) 0.0149(7) 0.0160(10) 0.0020(7) -0.0028(8) -0.0008(5)
N4 0.0167(7) 0.0192(8) 0.0136(8) 0.0030(7) 0.0005(6) 0.0049(5)
C1 0.0351(10) 0.0165(7) 0.0226(8) -0.0040(5) -0.0096(7) 0.0012(6)
C2 0.0358(12) 0.0226(8) 0.0195(8) -0.0040(6) -0.0026(7) 0.0096(8)
C3 0.0222(8) 0.0328(11) 0.0223(8) 0.0042(8) 0.0056(6) 0.0088(8)
C4 0.0179(8) 0.0387(12) 0.0274(10) 0.0142(9) 0.0040(7) -0.0002(7)
C5 0.0142(9) 0.0240(10) 0.0335(11) 0.0066(8) -0.0029(8) -0.0038(7)
C6 0.0221(9) 0.0191(7) 0.0224(8) -0.0047(5) -0.0060(6) -0.0017(6)
C7 0.0272(10) 0.0202(8) 0.0215(8) -0.0059(6) -0.0019(7) 0.0032(8)
C8 0.0170(7) 0.0274(8) 0.0248(7) 0.0040(7) 0.0022(5) 0.0016(6)
C9 0.0203(7) 0.0324(9) 0.0295(8) 0.0089(7) -0.0003(6) -0.0075(6)
C10 0.0214(7) 0.0244(7) 0.0296(9) 0.0044(7) -0.0072(6) -0.0084(6)
Cl1 0.02188(14) 0.01587(13) 0.01954(14) -0.00039(10) -0.00049(10) -0.00054(10)
O10 0.0265(6) 0.0391(7) 0.0281(6) 0.0018(5) -0.0076(4) 0.0010(5)
O11 0.0284(6) 0.0169(5) 0.0349(6) -0.0003(4) 0.0006(5) -0.0048(4)
O12 0.0346(6) 0.0232(5) 0.0192(5) 0.0016(4) 0.0004(4) -0.0059(4)
O13 0.0344(6) 0.0221(5) 0.0330(6) -0.0045(5) 0.0074(5) 0.0057(5)

loop_
_atom_site_label
_atom_site_type_symbol
_atom_site_fract_x
_atom_site_fract_y
_atom_site_fract_z
_atom_site_U_iso_or_equiv
_atom_site_thermal_displace_type
_atom_site_occupancy
_atom_site_calc_flag
_atom_site_refinement_flags
_atom_site_disorder_group
Mn Mn 0.01827(2) 0.36138(2) 0.129391(10) 0.01278(6) Uani 0.90 d P 1
Cl Cl -0.09842(3) 0.50822(4) 0.06768(2) 0.01836(8) Uani 0.90 d P 1
N5 N 0.09179(10) 0.28096(12) 0.16406(6) 0.0192(2) Uani 0.90 d P 1
N1 N 0.09390(12) 0.52166(12) 0.14309(6) 0.0189(2) Uani 0.90 d P 1
H1 H 0.0652(15) 0.5731(18) 0.1190(8) 0.023 Uiso 0.90 d P 1
N2 N -0.07058(15) 0.4156(2) 0.19669(7) 0.0199(3) Uani 0.90 d P 1
H2 H -0.0463(15) 0.3735(17) 0.2256(9) 0.024 Uiso 0.90 d P 1
N3 N -0.0757(2) 0.2249(2) 0.10173(11) 0.0171(4) Uani 0.90 d P 1
H3 H -0.0528(15) 0.1598(18) 0.1195(8) 0.021 Uiso 0.90 d P 1
N4 N 0.0890(2) 0.3389(2) 0.05197(11) 0.0165(4) Uani 0.90 d P 1
H4 H 0.0646(14) 0.3927(18) 0.0285(8) 0.020 Uiso 0.90 d P 1
C1 C 0.0675(2) 0.56273(14) 0.20228(7) 0.0248(3) Uani 0.90 d P 1
H1A H 0.0863(2) 0.65002(14) 0.20754(7) 0.030 Uiso 0.90 calc PR 1
H1B H 0.1050(2) 0.51318(14) 0.23113(7) 0.030 Uiso 0.90 calc PR 1
C2 C -0.0459(2) 0.5462(2) 0.20978(7) 0.0260(4) Uani 0.90 d P 1
H2A H -0.0661(2) 0.5664(2) 0.24980(7) 0.031 Uiso 0.90 calc PR 1
H2B H -0.0834(2) 0.6013(2) 0.18324(7) 0.031 Uiso 0.90 calc PR 1
C3 C -0.18290(15) 0.3927(2) 0.19449(8) 0.0258(4) Uani 0.90 d P 1
H3A H -0.21443(15) 0.4499(2) 0.16656(8) 0.031 Uiso 0.90 calc PR 1
H3B H -0.21279(15) 0.4095(2) 0.23287(8) 0.031 Uiso 0.90 calc PR 1
C4 C -0.20803(14) 0.2613(2) 0.17703(10) 0.0280(4) Uani 0.90 d P 1
H4A H -0.16707(14) 0.2045(2) 0.20102(10) 0.034 Uiso 0.90 calc PR 1
H4B H -0.28092(14) 0.2454(2) 0.18545(10) 0.034 Uiso 0.90 calc PR 1
C5 C -0.1880(2) 0.2326(2) 0.11385(10) 0.0239(4) Uani 0.90 d P 1
H5A H -0.2208(2) 0.1536(2) 0.10373(10) 0.029 Uiso 0.90 calc PR 1
H5B H -0.2188(2) 0.2975(2) 0.08954(10) 0.029 Uiso 0.90 calc PR 1
C6 C -0.0559(2) 0.20227(14) 0.03891(7) 0.0212(3) Uani 0.90 d P 1
H6A H -0.0941(2) 0.26206(14) 0.01514(7) 0.025 Uiso 0.90 calc PR 1
H6B H -0.0781(2) 0.11852(14) 0.02816(7) 0.025 Uiso 0.90 calc PR 1
C7 C 0.0571(2) 0.2164(2) 0.02891(8) 0.0230(4) Uani 0.90 d P 1
H7A H 0.0948(2) 0.1501(2) 0.04890(8) 0.028 Uiso 0.90 calc PR 1
H7B H 0.0724(2) 0.2112(2) -0.01281(8) 0.028 Uiso 0.90 calc PR 1
C8 C 0.20061(11) 0.3549(2) 0.05232(7) 0.0231(3) Uani 0.90 d P 1
H8A H 0.22782(11) 0.3385(2) 0.01327(7) 0.028 Uiso 0.90 calc PR 1
H8B H 0.23150(11) 0.2948(2) 0.07914(7) 0.028 Uiso 0.90 calc PR 1
C9 C 0.23035(12) 0.4837(2) 0.07061(8) 0.0274(3) Uani 0.90 d P 1
H9A H 0.19549(12) 0.5428(2) 0.04486(8) 0.033 Uiso 0.90 calc PR 1
H9B H 0.30473(12) 0.4935(2) 0.06464(8) 0.033 Uiso 0.90 calc PR 1
C10 C 0.20584(13) 0.5179(2) 0.13255(8) 0.0251(3) Uani 0.90 d P 1
H10A H 0.23747(13) 0.4572(2) 0.15880(8) 0.030 Uiso 0.90 calc PR 1
H10B H 0.23560(13) 0.5993(2) 0.14127(8) 0.030 Uiso 0.90 calc PR 1
Cl1 Cl -0.00609(2) -0.11178(3) 0.137417(13) 0.01909(7) Uani 1 d . 1
O10 O -0.09668(9) -0.08811(12) 0.10393(5) 0.0313(3) Uani 0.90 d P 1
O11 O 0.04768(9) 0.00258(10) 0.14626(5) 0.0267(2) Uani 0.90 d P 1
O12 O -0.03600(9) -0.16121(10) 0.19326(5) 0.0257(2) Uani 0.90 d P 1
O13 O 0.05880(9) -0.19832(10) 0.10839(5) 0.0299(2) Uani 0.90 d P 1
MnX Mn -0.0013(2) 0.3964(3) 0.11663(11) 0.0214(6) Uiso 0.10 d P 2
ClX Cl 0.1130(4) 0.2680(4) 0.1831(2) 0.0315(10) Uiso 0.10 d P 2
N5X N -0.0727(12) 0.4779(14) 0.0769(6) 0.024(3) Uiso 0.10 d P 2
N1X N 0.0672(10) 0.5406(12) 0.1584(6) 0.017(3) Uiso 0.10 d P 2
H1X H 0.0432(10) 0.6071(12) 0.1372(6) 0.020 Uiso 0.10 calc PR 2
N2X N -0.0972(10) 0.4006(15) 0.1952(7) 0.009(3) Uiso 0.10 d P 2
H2X H -0.0653(10) 0.3504(15) 0.2222(7) 0.011 Uiso 0.10 calc PR 2
N3X N -0.0670(20) 0.2223(24) 0.0893(9) 0.019(6) Uiso 0.10 d P 2
H3X H -0.0355(20) 0.1653(24) 0.1133(9) 0.023 Uiso 0.10 calc PR 2
N4X N 0.0865(25) 0.3534(29) 0.0634(12) 0.038(9) Uiso 0.10 d P 2
H4X H 0.0635(25) 0.4029(29) 0.0334(12) 0.045 Uiso 0.10 calc PR 2
C1X C 0.0242(13) 0.5634(13) 0.2129(6) 0.015(3) Uiso 0.10 d P 2
H1X1 H 0.0319(13) 0.6516(13) 0.2223(6) 0.018 Uiso 0.10 calc PR 2
H1X2 H 0.0619(13) 0.5157(13) 0.2424(6) 0.018 Uiso 0.10 calc PR 2
C2X C -0.0822(13) 0.5310(16) 0.2153(8) 0.021(4) Uiso 0.10 d P 2
H2X1 H -0.1220(13) 0.5873(16) 0.1904(8) 0.025 Uiso 0.10 calc PR 2
H2X2 H -0.1075(13) 0.5396(16) 0.2553(8) 0.025 Uiso 0.10 calc PR 2
C3X C -0.1955(15) 0.3541(17) 0.1874(9) 0.023(5) Uiso 0.10 d P 2
H3X1 H -0.2348(15) 0.4141(17) 0.1643(9) 0.028 Uiso 0.10 calc PR 2
H3X2 H -0.2287(15) 0.3487(17) 0.2256(9) 0.028 Uiso 0.10 calc PR 2
C4X C -0.2037(17) 0.2382(20) 0.1604(9) 0.026(5) Uiso 0.10 d P 2
H4X1 H -0.1691(17) 0.1788(20) 0.1861(9) 0.031 Uiso 0.10 calc PR 2
H4X2 H -0.2771(17) 0.2166(20) 0.1608(9) 0.031 Uiso 0.10 calc PR 2
C5X C -0.1684(15) 0.2140(19) 0.1045(9) 0.017(4) Uiso 0.10 d P 2
H5X1 H -0.1905(15) 0.1296(19) 0.0949(9) 0.020 Uiso 0.10 calc PR 2
H5X2 H -0.2062(15) 0.2697(19) 0.0784(9) 0.020 Uiso 0.10 calc PR 2
C6X C -0.0175(14) 0.2059(16) 0.0367(7) 0.021(4) Uiso 0.10 d P 2
H6X1 H -0.0231(14) 0.1183(16) 0.0257(7) 0.025 Uiso 0.10 calc PR 2
H6X2 H -0.0540(14) 0.2544(16) 0.0070(7) 0.025 Uiso 0.10 calc PR 2
C7X C 0.0819(14) 0.2377(18) 0.0354(8) 0.019(4) Uiso 0.10 d P 2
H7X1 H 0.1066(14) 0.2442(18) -0.0048(8) 0.023 Uiso 0.10 calc PR 2
H7X2 H 0.1240(14) 0.1764(18) 0.0561(8) 0.023 Uiso 0.10 calc PR 2
C8X C 0.2058(10) 0.4013(14) 0.0667(6) 0.016(3) Uiso 0.10 d P 2
H8X1 H 0.2456(10) 0.3440(14) 0.0911(6) 0.019 Uiso 0.10 calc PR 2
H8X2 H 0.2356(10) 0.4000(14) 0.0275(6) 0.019 Uiso 0.10 calc PR 2
C9X C 0.2143(11) 0.5264(13) 0.0906(7) 0.020(3) Uiso 0.10 d P 2
H9X1 H 0.2872(11) 0.5501(13) 0.0892(7) 0.024 Uiso 0.10 calc PR 2
H9X2 H 0.1772(11) 0.5824(13) 0.0644(7) 0.024 Uiso 0.10 calc PR 2
C10X C 0.1778(11) 0.5499(14) 0.1489(6) 0.020(3) Uiso 0.10 d P 2
H10C H 0.1997(11) 0.6335(14) 0.1601(6) 0.024 Uiso 0.10 calc PR 2
H10D H 0.2121(11) 0.4915(14) 0.1753(6) 0.024 Uiso 0.10 calc PR 2
O10X O 0.0843(9) -0.1339(11) 0.1741(5) 0.039(3) Uiso 0.10 d P 2
O11X O -0.0492(10) -0.2270(12) 0.1188(5) 0.038(3) Uiso 0.10 d P 2
O12X O 0.0367(10) -0.0489(12) 0.0836(6) 0.043(3) Uiso 0.10 d P 2
O13X O -0.0757(11) -0.0275(13) 0.1648(6) 0.049(3) Uiso 0.10 d P 2

loop_
_atom_type_symbol
_atom_type_description
_atom_type_scat_dispersion_real
_atom_type_scat_dispersion_imag
_atom_type_scat_source
C C 0.0033 0.0016 'International Tables Vol C Tables 4.2.6.8 and 6.1.1.4'
H H 0.0000 0.0000 'International Tables Vol C Tables 4.2.6.8 and 6.1.1.4'
N N 0.0061 0.0033 'International Tables Vol C Tables 4.2.6.8 and 6.1.1.4'
O O 0.0106 0.0060 'International Tables Vol C Tables 4.2.6.8 and 6.1.1.4'
Cl Cl 0.1484 0.1585 'International Tables Vol C Tables 4.2.6.8 and 6.1.1.4'
Mn Mn 0.3368 0.7283 'International Tables Vol C Tables 4.2.6.8 and 6.1.1.4'

loop_
_geom_angle_atom_site_label_1
_geom_angle_atom_site_label_2
_geom_angle_atom_site_label_3
_geom_angle
N5 Mn N1 95.91(6)
N5 Mn N3 97.37(8)
N1 Mn N3 166.46(7)
N5 Mn N2 97.05(7)
N1 Mn N2 84.81(8)
N3 Mn N2 96.19(10)
N5 Mn N4 96.24(8)
N1 Mn N4 91.11(8)
N3 Mn N4 84.79(10)
N2 Mn N4 166.43(7)
N5 Mn Cl 176.40(5)
N1 Mn Cl 81.15(4)
N3 Mn Cl 85.48(6)
N2 Mn Cl 84.78(5)
N4 Mn Cl 81.80(6)
C1 N1 C10 112.94(13)
C1 N1 Mn 106.86(10)
C10 N1 Mn 115.54(11)
C2 N2 C3 112.3(2)
C2 N2 Mn 108.03(14)
C3 N2 Mn 119.27(13)
C5 N3 C6 111.2(2)
C5 N3 Mn 119.6(2)
C6 N3 Mn 108.75(15)
C8 N4 C7 112.6(2)
C8 N4 Mn 115.6(2)
C7 N4 Mn 107.19(14)
N1 C1 C2 107.46(13)
N2 C2 C1 107.68(14)
N2 C3 C4 112.26(15)
C5 C4 C3 114.3(2)
N3 C5 C4 111.1(2)
N3 C6 C7 107.66(15)
N4 C7 C6 108.04(15)
N4 C8 C9 111.5(2)
C8 C9 C10 115.94(13)
N1 C10 C9 111.77(13)
O13 Cl1 O10 110.59(8)
O13 Cl1 O11 110.10(7)
O10 Cl1 O11 108.86(7)
O13 Cl1 O12 109.47(7)
O10 Cl1 O12 108.91(7)
O11 Cl1 O12 108.87(7)
N5X MnX N4X 97.3(12)
N5X MnX N1X 96.0(7)
N4X MnX N1X 104.5(11)
N5X MnX N3X 94.9(9)
N4X MnX N3X 79.7(12)
N1X MnX N3X 167.8(7)
N5X MnX N2X 97.6(7)
N4X MnX N2X 163.4(12)
N1X MnX N2X 81.0(5)
N3X MnX N2X 91.9(7)
N5X MnX ClX 178.5(5)
N4X MnX ClX 84.0(11)
N1X MnX ClX 83.0(4)
N3X MnX ClX 86.0(7)
N2X MnX ClX 81.2(4)
C1X N1X C10X 121.1(13)
C1X N1X MnX 112.6(10)
C10X N1X MnX 114.5(10)
C3X N2X C2X 120.1(15)
C3X N2X MnX 114.1(12)
C2X N2X MnX 101.5(10)
C5X N3X C6X 131.7(23)
C5X N3X MnX 111.3(16)
C6X N3X MnX 100.5(15)
C7X N4X C8X 110.0(21)
C7X N4X MnX 122.1(22)
C8X N4X MnX 120.3(17)
N1X C1X C2X 112.2(13)
C1X C2X N2X 110.2(14)
N2X C3X C4X 116.9(18)
C5X C4X C3X 123.5(20)
N3X C5X C4X 122.9(21)
C7X C6X N3X 115.8(19)
C6X C7X N4X 105.1(20)
C9X C8X N4X 112.4(14)
C10X C9X C8X 119.1(12)
C9X C10X N1X 116.7(12)

loop_
_geom_bond_atom_site_label_1
_geom_bond_atom_site_label_2
_geom_bond_distance
Mn N5 1.531(2)
Mn N1 2.0329(13)
Mn N3 2.035(2)
Mn N2 2.035(2)
Mn N4 2.036(3)
Mn Cl 2.6358(6)
N1 C1 1.485(2)
N1 C10 1.487(2)
N2 C2 1.491(3)
N2 C3 1.493(3)
N3 C5 1.500(3)
N3 C6 1.501(3)
N4 C8 1.473(3)
N4 C7 1.498(3)
C1 C2 1.508(3)
C3 C4 1.524(3)
C4 C5 1.522(3)
C6 C7 1.506(3)
C8 C9 1.517(3)
C9 C10 1.519(3)
Cl1 O13 1.4372(11)
Cl1 O10 1.4418(12)
Cl1 O11 1.4460(11)
Cl1 O12 1.4569(11)
MnX N5X 1.59(2)
MnX N4X 1.75(3)
MnX N1X 2.052(13)
MnX N3X 2.18(3)
MnX N2X 2.22(2)
MnX ClX 2.566(6)
N1X C1X 1.41(2)
N1X C10X 1.47(2)
N2X C3X 1.40(2)
N2X C2X 1.51(2)
N3X C5X 1.38(3)
N3X C6X 1.39(3)
N4X C7X 1.42(3)
N4X C8X 1.65(4)
C1X C2X 1.44(2)
C3X C4X 1.41(2)
C4X C5X 1.40(2)
C6X C7X 1.35(2)
C8X C9X 1.48(2)
C9X C10X 1.46(2)
